data_2005675
loop_
_publ_author_name
'Biradha, K.'
'Desiraju, G. R.'
'Carrell, H. L.'
'Katz, A. K.'

_publ_section_title
;
 2,6-Dibenzoylhydroquinone
;
_journal_issue 11
_journal_name_full 'Acta Crystallographica Section C'
_journal_page_first 2839
_journal_page_last 2841
_journal_paper_doi 10.1107/S0108270196007615
_journal_volume 52
_journal_year 1996
_chemical_formula_sum 'C20 H14 O4'
_chemical_formula_weight 318.31
_chemical_melting_point 483
_chemical_name_common 2,6-dibenzoylhydroquinone
_chemical_name_systematic
;
 ?
;
_space_group_IT_number 19
_symmetry_cell_setting orthorhombic
_symmetry_space_group_name_Hall 'P 2ac 2ab'
_symmetry_space_group_name_H-M 'P 21 21 21'
_audit_creation_method SHELXL
_cell_angle_alpha 90.00
_cell_angle_beta 90.00
_cell_angle_gamma 90.00
_cell_formula_units_Z 4
_cell_length_a 8.0310(10)
_cell_length_b 13.1610(10)
_cell_length_c 14.4770(10)
_cell_measurement_reflns_used 250
_cell_measurement_temperature 293(2)
_cell_measurement_theta_max 18.8
_cell_measurement_theta_min 10.5
_cell_volume 1530.2(2)
_computing_cell_refinement MADNES
_computing_data_collection 'MADNES (Enraf-Nonius, 1990)'
_computing_data_reduction MADNES
_computing_molecular_graphics 'ORTEP (Johnson, 1976), PLUTO (Motherwell & Clegg, 1978)'
_computing_publication_material SHELXL93
_computing_structure_refinement 'SHELXL93 (Sheldrick, 1993)'
_computing_structure_solution 'SHELXS86 (Sheldrick, 1990)'
_diffrn_ambient_temperature 120
_diffrn_measurement_device 'Enraf-Nonius FAST area detector diffractometer'
_diffrn_measurement_method rotation
_diffrn_radiation_monochromator graphite
_diffrn_radiation_source 'fine-focus sealed tube'
_diffrn_radiation_type MoK\a
_diffrn_radiation_wavelength 0.71073
_diffrn_reflns_av_R_equivalents 0.0000
_diffrn_reflns_av_sigmaI/netI 0.0350
_diffrn_reflns_limit_h_max 10
_diffrn_reflns_limit_h_min 0
_diffrn_reflns_limit_k_max 17
_diffrn_reflns_limit_k_min 0
_diffrn_reflns_limit_l_max 18
_diffrn_reflns_limit_l_min 0
_diffrn_reflns_number 2209
_diffrn_reflns_theta_max 28.69
_diffrn_reflns_theta_min 2.81
_exptl_absorpt_coefficient_mu 0.096
_exptl_absorpt_correction_type none
_exptl_crystal_colour yellow
_exptl_crystal_density_diffrn 1.382
_exptl_crystal_density_meas 1.377
_exptl_crystal_density_method 'flotation method'
_exptl_crystal_description needle
_exptl_crystal_F_000 664
_exptl_crystal_size_max 0.3
_exptl_crystal_size_mid 0.2
_exptl_crystal_size_min 0.15
_refine_diff_density_max 0.682
_refine_diff_density_min -0.233
_refine_ls_abs_structure_details 'Flack (1983)'
_refine_ls_abs_structure_Flack -0.3(17)
_refine_ls_extinction_method none
_refine_ls_goodness_of_fit_all 0.711
_refine_ls_goodness_of_fit_obs 0.709
_refine_ls_hydrogen_treatment 'H atoms refined isotropically'
_refine_ls_matrix_type full
_refine_ls_number_parameters 273
_refine_ls_number_reflns 2207
_refine_ls_number_restraints 0
_refine_ls_restrained_S_all 0.730
_refine_ls_restrained_S_obs 0.709
_refine_ls_R_factor_all 0.0575
_refine_ls_R_factor_obs 0.0526
_refine_ls_shift/esd_max -0.105
_refine_ls_shift/esd_mean 0.011
_refine_ls_structure_factor_coef Fsqd
_refine_ls_weighting_details 'w = 1/[\s^2^(Fo^2^)+(0.1258P)^2^+2.7021P] where P=(Fo^2^+2Fc^2^)/3'
_refine_ls_weighting_scheme calc
_refine_ls_wR_factor_all 0.1441
_refine_ls_wR_factor_obs 0.1335
_reflns_number_observed 2031
_reflns_number_total 2209
_reflns_observed_criterion >2sigma(I)
_cod_data_source_file pa1231.cif
_cod_data_source_block dbhq
_cod_depositor_comments
;
The following automatic conversions were performed:

'_diffrn_ambient_temperature' value '120K' was changed to '120' - the
value should be numeric and without a unit designator.

Automatic conversion script
Id: cif_fix_values 1715 2011-07-08 13:25:40Z adriana 

The following automatic conversions were performed:

'_refine_ls_weighting_scheme' value 'calc w =
1/[\s^2^(Fo^2^)+(0.1258P)^2^+2.7021P] where P=(Fo^2^+2Fc^2^)/3' was
changed to 'calc'. New tag '_refine_ls_weighting_details' was
created. The value of the new tag was set to 'w =
1/[\s^2^(Fo^2^)+(0.1258P)^2^+2.7021P] where P=(Fo^2^+2Fc^2^)/3'.

Automatic conversion script
Id: cif_fix_values 3143 2015-03-26 13:38:13Z robertas 
;
_cod_database_code 2005675

loop_
_symmetry_equiv_pos_as_xyz
'x, y, z'
'-x+1/2, -y, z+1/2'
'-x, y+1/2, -z+1/2'
'x+1/2, -y+1/2, -z'

loop_
_atom_site_aniso_label
_atom_site_aniso_U_11
_atom_site_aniso_U_22
_atom_site_aniso_U_33
_atom_site_aniso_U_12
_atom_site_aniso_U_13
_atom_site_aniso_U_23
O1 0.0498(14) 0.0194(10) 0.0154(10) 0.0137(10) 0.0056(10) 0.0022(8)
O2 0.0211(9) 0.0267(10) 0.0109(9) 0.0063(8) -0.0033(8) 0.0001(8)
O3 0.0252(10) 0.0179(9) 0.0088(8) 0.0063(8) -0.0003(7) -0.0007(7)
O4 0.0302(11) 0.0192(9) 0.0111(9) 0.0103(9) 0.0029(8) -0.0011(7)
C1 0.0195(12) 0.0192(12) 0.0095(12) 0.0051(11) 0.0012(9) 0.0013(10)
C2 0.0241(13) 0.0177(12) 0.0160(13) 0.0042(11) 0.0014(11) 0.0041(10)
C3 0.0290(15) 0.0245(14) 0.0192(15) 0.0037(13) 0.0045(12) 0.0093(11)
C4 0.034(2) 0.035(2) 0.0110(12) 0.0098(14) 0.0004(12) 0.0051(12)
C5 0.0287(15) 0.0276(15) 0.0152(14) 0.0028(13) -0.0018(11) -0.0040(12)
C6 0.0229(13) 0.0208(13) 0.0145(13) 0.0019(11) 0.0002(10) 0.0030(11)
C7 0.0264(14) 0.0152(11) 0.0112(12) 0.0031(11) 0.0006(10) 0.0028(9)
C8 0.0184(12) 0.0117(11) 0.0101(11) 0.0006(9) 0.0002(9) 0.0020(9)
C9 0.0160(11) 0.0126(11) 0.0112(11) 0.0000(9) -0.0011(9) -0.0004(9)
C10 0.0156(11) 0.0155(11) 0.0077(11) 0.0004(10) 0.0001(9) -0.0003(8)
C11 0.0151(11) 0.0160(11) 0.0140(12) -0.0001(10) 0.0005(10) 0.0016(9)
C12 0.0180(12) 0.0141(10) 0.0124(12) 0.0021(10) 0.0004(9) -0.0001(9)
C13 0.0186(12) 0.0174(11) 0.0079(11) 0.0004(10) 0.0009(10) 0.0004(9)
C14 0.0190(12) 0.0128(11) 0.0110(12) 0.0023(10) 0.0007(9) 0.0014(9)
C15 0.0181(12) 0.0152(11) 0.0083(12) 0.0030(9) 0.0019(9) 0.0032(9)
C16 0.0201(13) 0.0202(12) 0.0137(12) 0.0006(10) -0.0004(10) 0.0036(10)
C17 0.0177(13) 0.0251(14) 0.0246(15) -0.0022(11) -0.0003(11) 0.0068(12)
C18 0.0199(13) 0.0214(13) 0.028(2) 0.0060(11) 0.0083(12) 0.0077(11)
C19 0.030(2) 0.0223(13) 0.0156(13) 0.0092(12) 0.0081(11) 0.0013(11)
C20 0.0225(13) 0.0177(12) 0.0113(13) 0.0064(10) 0.0008(10) -0.0003(10)

loop_
_atom_site_label
_atom_site_occupancy
_atom_site_fract_x
_atom_site_fract_y
_atom_site_fract_z
_atom_site_U_iso_or_equiv
_atom_site_thermal_displace_type
_atom_site_calc_flag
_atom_site_type_symbol
O1 1 0.0659(3) 0.6626(2) 0.87665(15) 0.0282(5) Uani d O
O2 1 -0.1716(3) 0.9239(2) 0.54636(13) 0.0196(4) Uani d O
O3 1 0.0722(3) 0.74704(15) 0.71695(13) 0.0173(4) Uani d O
O4 1 -0.3226(3) 1.0525(2) 0.86010(14) 0.0202(4) Uani d O
C1 1 -0.0128(3) 0.7445(2) 1.0138(2) 0.0161(5) Uani d C
C2 1 -0.0683(4) 0.6564(2) 1.0590(2) 0.0193(5) Uani d C
C3 1 -0.0801(4) 0.6553(2) 1.1549(2) 0.0242(6) Uani d C
C4 1 -0.0346(4) 0.7409(3) 1.2060(2) 0.0267(7) Uani d C
C5 1 0.0239(4) 0.8271(2) 1.1610(2) 0.0238(6) Uani d C
C6 1 0.0333(4) 0.8292(2) 1.0649(2) 0.0194(6) Uani d C
C7 1 0.0036(4) 0.7399(2) 0.9112(2) 0.0176(5) Uani d C
C8 1 -0.0550(3) 0.8242(2) 0.8520(2) 0.0134(5) Uani d C
C9 1 -0.0177(3) 0.8223(2) 0.7561(2) 0.0132(5) Uani d C
C10 1 -0.0819(3) 0.8991(2) 0.6987(2) 0.0130(5) Uani d C
C11 1 -0.1858(3) 0.9739(2) 0.7360(2) 0.0150(5) Uani d C
C12 1 -0.2218(4) 0.9762(2) 0.8297(2) 0.0148(5) Uani d C
C13 1 -0.1568(3) 0.9014(2) 0.8877(2) 0.0146(5) Uani d C
C14 1 -0.0535(3) 0.9023(2) 0.5962(2) 0.0143(5) Uani d C
C15 1 0.1158(3) 0.8874(2) 0.5574(2) 0.0139(5) Uani d C
C16 1 0.2588(4) 0.9103(2) 0.6079(2) 0.0180(5) Uani d C
C17 1 0.4154(4) 0.9017(2) 0.5680(2) 0.0224(6) Uani d C
C18 1 0.4307(4) 0.8694(2) 0.4768(2) 0.0231(6) Uani d C
C19 1 0.2885(4) 0.8454(2) 0.4260(2) 0.0227(6) Uani d C
C20 1 0.1324(4) 0.8546(2) 0.4657(2) 0.0171(5) Uani d C
H2 1 -0.0953(53) 0.5944(32) 1.0248(27) 0.028(10) Uiso d H
H3 1 -0.1174(47) 0.5983(29) 1.1840(24) 0.019(9) Uiso d H
H4 1 -0.0389(39) 0.7448(24) 1.2783(22) 0.006(7) Uiso d H
H5 1 0.0434(48) 0.8843(29) 1.1946(24) 0.019(9) Uiso d H
H6 1 0.0779(43) 0.8888(24) 1.0361(22) 0.008(7) Uiso d H
H11 1 -0.2477(41) 1.0311(23) 0.6964(21) 0.009(7) Uiso d H
H13 1 -0.1801(46) 0.9027(26) 0.9538(24) 0.016(8) Uiso d H
H16 1 0.2491(46) 0.9346(28) 0.6710(26) 0.019(9) Uiso d H
H17 1 0.5136(51) 0.9182(29) 0.6001(27) 0.025(10) Uiso d H
H18 1 0.5346(53) 0.8653(30) 0.4510(28) 0.026(10) Uiso d H
H19 1 0.2893(56) 0.8163(34) 0.3664(29) 0.036(11) Uiso d H
H20 1 0.0367(42) 0.8391(24) 0.4358(22) 0.005(7) Uiso d H
H41 1 -0.3244(60) 1.0522(35) 0.9187(34) 0.040(12) Uiso d H
H31 1 0.1000(69) 0.7042(41) 0.7639(37) 0.056(15) Uiso d H

loop_
_atom_type_symbol
_atom_type_description
_atom_type_scat_dispersion_real
_atom_type_scat_dispersion_imag
_atom_type_scat_source
C C 0.0033 0.0016 'International Tables Vol C Tables 4.2.6.8 and 6.1.1.4'
H H 0.0000 0.0000 'International Tables Vol C Tables 4.2.6.8 and 6.1.1.4'
O O 0.0106 0.0060 'International Tables Vol C Tables 4.2.6.8 and 6.1.1.4'

loop_
_geom_angle_atom_site_label_1
_geom_angle_atom_site_label_2
_geom_angle_atom_site_label_3
_geom_angle
_geom_angle_publ_flag
C6 C1 C2 120.0(2) yes
C6 C1 C7 122.6(3) ?
C2 C1 C7 117.3(3) ?
C3 C2 C1 119.7(3) ?
C2 C3 C4 120.1(3) ?
C5 C4 C3 119.9(3) ?
C4 C5 C6 120.2(3) ?
C1 C6 C5 120.1(3) ?
O1 C7 C8 120.7(2) yes
O1 C7 C1 118.1(2) yes
C8 C7 C1 121.2(2) yes
C13 C8 C9 119.7(2) yes
C13 C8 C7 121.1(2) yes
C9 C8 C7 119.1(2) yes
O3 C9 C10 118.4(2) yes
O3 C9 C8 122.4(2) yes
C10 C9 C8 119.1(2) yes
C11 C10 C9 119.8(2) yes
C11 C10 C14 116.9(2) yes
C9 C10 C14 123.2(2) yes
C12 C11 C10 121.1(2) yes
O4 C12 C11 117.1(2) yes
O4 C12 C13 123.2(2) yes
C11 C12 C13 119.7(2) yes
C12 C13 C8 120.5(2) yes
O2 C14 C15 121.1(2) yes
O2 C14 C10 118.1(2) yes
C15 C14 C10 120.7(2) yes
C16 C15 C20 119.0(3) yes
C16 C15 C14 121.8(2) yes
C20 C15 C14 119.1(2) yes
C17 C16 C15 120.7(3) ?
C16 C17 C18 119.9(3) ?
C17 C18 C19 119.8(3) ?
C20 C19 C18 120.2(3) ?
C19 C20 C15 120.4(3) ?

loop_
_geom_bond_atom_site_label_1
_geom_bond_atom_site_label_2
_geom_bond_distance
_geom_bond_publ_flag
O1 C7 1.239(3) yes
O2 C14 1.225(3) yes
O3 C9 1.351(3) yes
O4 C12 1.363(3) yes
C1 C6 1.389(4) yes
C1 C2 1.403(4) ?
C1 C7 1.493(3) ?
C2 C3 1.391(4) ?
C3 C4 1.397(5) ?
C4 C5 1.390(5) ?
C5 C6 1.394(4) ?
C7 C8 1.479(4) yes
C8 C13 1.403(4) yes
C8 C9 1.421(3) yes
C9 C10 1.406(3) yes
C10 C11 1.398(4) yes
C10 C14 1.502(3) yes
C11 C12 1.388(4) yes
C12 C13 1.395(4) yes
C14 C15 1.484(4) yes
C15 C16 1.394(4) ?
C15 C20 1.402(4) ?
C16 C17 1.389(4) ?
C17 C18 1.393(5) ?
C18 C19 1.394(5) ?
C19 C20 1.384(4) ?

loop_
_cod_related_entry_id
_cod_related_entry_database
_cod_related_entry_code
1 ChemSpider 21138001
